data_7246616
loop_
_publ_author_name
'Zhang, Jinhao'
'Jin, Zhiyuan'
'Xia, Yunlong'
'Li, Ying'
'Hao, Wenjia'
'Guo, Zhicheng'
'Wang, Ying'
'Peng, Rufang'
'Jin, Bo'

_publ_section_title
;
 A \p-stacking highly stable insensitive energetic inner salt and its
 insensitive energetic salts
;
_journal_issue 21
_journal_name_full CrystEngComm
_journal_page_first 3181
_journal_page_last 3188
_journal_paper_doi 10.1039/D3CE00209H
_journal_volume 25
_journal_year 2023
_chemical_formula_sum 'C3 H6 N8 O'
_chemical_formula_weight 170.16
_space_group_crystal_system monoclinic
_space_group_IT_number 9
_space_group_name_Hall 'C -2yc'
_space_group_name_H-M_alt 'C 1 c 1'
_atom_sites_solution_hydrogens mixed
_audit_creation_method SHELXL-2014/7
_audit_update_record
;
2022-07-12 deposited with the CCDC.	2023-04-12 downloaded from the CCDC.
;
_cell_angle_alpha 90
_cell_angle_beta 98.280(3)
_cell_angle_gamma 90
_cell_formula_units_Z 4
_cell_length_a 3.6672(3)
_cell_length_b 24.648(2)
_cell_length_c 7.3252(7)
_cell_measurement_reflns_used 1569
_cell_measurement_temperature 296(2)
_cell_measurement_theta_max 25.39
_cell_measurement_theta_min 3.31
_cell_volume 655.22(10)
_computing_structure_refinement 'SHELXL-2014/7 (Sheldrick, 2014)'
_diffrn_ambient_temperature 296(2)
_diffrn_measured_fraction_theta_full 0.982
_diffrn_measured_fraction_theta_max 0.904
_diffrn_measurement_device_type ccd
_diffrn_radiation_type MoK\a
_diffrn_radiation_wavelength 0.71073
_diffrn_reflns_av_R_equivalents 0.0350
_diffrn_reflns_av_unetI/netI 0.0448
_diffrn_reflns_Laue_measured_fraction_full 0.982
_diffrn_reflns_Laue_measured_fraction_max 0.904
_diffrn_reflns_limit_h_max 3
_diffrn_reflns_limit_h_min -4
_diffrn_reflns_limit_k_max 25
_diffrn_reflns_limit_k_min -30
_diffrn_reflns_limit_l_max 9
_diffrn_reflns_limit_l_min -9
_diffrn_reflns_number 3026
_diffrn_reflns_point_group_measured_fraction_full 0.874
_diffrn_reflns_point_group_measured_fraction_max 0.762
_diffrn_reflns_theta_full 25.242
_diffrn_reflns_theta_max 27.807
_diffrn_reflns_theta_min 3.306
_exptl_absorpt_coefficient_mu 0.139
_exptl_absorpt_correction_type multi-scan
_exptl_absorpt_process_details sadabs
_exptl_crystal_colour colorless
_exptl_crystal_density_diffrn 1.725
_exptl_crystal_description Block
_exptl_crystal_F_000 352
_exptl_crystal_size_max 0.200
_exptl_crystal_size_mid 0.200
_exptl_crystal_size_min 0.200
_exptl_transmission_factor_max 0.864
_exptl_transmission_factor_min 0.864
_refine_diff_density_max 0.171
_refine_diff_density_min -0.173
_refine_diff_density_rms 0.042
_refine_ls_abs_structure_details
;
 Flack x determined using 391 quotients [(I+)-(I-)]/[(I+)+(I-)]
 (Parsons, Flack and Wagner, Acta Cryst. B69 (2013) 249-259).
;
_refine_ls_abs_structure_Flack -0.4(10)
_refine_ls_extinction_method none
_refine_ls_goodness_of_fit_ref 1.063
_refine_ls_hydrogen_treatment mixed
_refine_ls_matrix_type full
_refine_ls_number_parameters 121
_refine_ls_number_reflns 1192
_refine_ls_number_restraints 21
_refine_ls_restrained_S_all 1.056
_refine_ls_R_factor_all 0.0489
_refine_ls_R_factor_gt 0.0386
_refine_ls_shift/su_max 0.000
_refine_ls_shift/su_mean 0.000
_refine_ls_structure_factor_coef Fsqd
_refine_ls_weighting_details 'w=1/[\s^2^(Fo^2^)+(0.0499P)^2^] where P=(Fo^2^+2Fc^2^)/3'
_refine_ls_weighting_scheme calc
_refine_ls_wR_factor_gt 0.0821
_refine_ls_wR_factor_ref 0.0881
_reflns_Friedel_coverage 0.669
_reflns_Friedel_fraction_full 0.764
_reflns_Friedel_fraction_max 0.618
_reflns_number_gt 1039
_reflns_number_total 1192
_reflns_threshold_expression 'I > 2\s(I)'
_cod_data_source_file d3ce00209h2.cif
_cod_data_source_block 1
_cod_depositor_comments 'Adding full bibliography for 7246615--7246618.cif.'
_cod_original_cell_volume 655.21(10)
_cod_original_sg_symbol_H-M 'C c'
_cod_database_code 7246616
_shelx_shelxl_version_number 2014/7
_shelx_space_group_comment
;
The symmetry employed for this shelxl refinement is uniquely defined
by the following loop, which should always be used as a source of
symmetry information in preference to the above space-group names.
They are only intended as comments.
;
_shelx_estimated_absorpt_t_min 0.973
_shelx_estimated_absorpt_t_max 0.973

loop_
_space_group_symop_operation_xyz
'x, y, z'
'x, -y, z+1/2'
'x+1/2, y+1/2, z'
'x+1/2, -y+1/2, z+1/2'

loop_
_atom_site_label
_atom_site_type_symbol
_atom_site_fract_x
_atom_site_fract_y
_atom_site_fract_z
_atom_site_U_iso_or_equiv
_atom_site_adp_type
_atom_site_occupancy
_atom_site_site_symmetry_order
_atom_site_calc_flag
_atom_site_refinement_flags_posn
_atom_site_refinement_flags_adp
_atom_site_refinement_flags_occupancy
_atom_site_disorder_assembly
_atom_site_disorder_group
C1 C 0.3182(8) 0.36763(12) 0.5723(4) 0.0246(7) Uani 1 1 d . . . . .
C2 C 0.4185(8) 0.33502(12) 0.4219(4) 0.0249(7) Uani 1 1 d . . . . .
C3 C 0.5782(10) 0.31112(13) 0.1722(5) 0.0330(9) Uani 1 1 d . . . . .
H3 H 0.6500 0.3106 0.0555 0.040 Uiso 1 1 calc R U . . .
N1 N 0.3344(7) 0.42160(10) 0.5865(4) 0.0279(7) Uani 1 1 d . . . . .
N2 N 0.2248(8) 0.43586(12) 0.7478(4) 0.0368(8) Uani 1 1 d . . . . .
N3 N 0.1460(9) 0.39079(11) 0.8278(4) 0.0409(8) Uani 1 1 d . . . . .
N4 N 0.1991(8) 0.34766(11) 0.7230(4) 0.0319(7) Uani 1 1 d . . . . .
N5 N 0.5050(8) 0.35555(11) 0.2613(4) 0.0331(7) Uani 1 1 d . . . . .
N6 N 0.4312(8) 0.28187(11) 0.4347(4) 0.0313(7) Uani 1 1 d . . . . .
N7 N 0.5359(8) 0.26807(11) 0.2707(4) 0.0332(7) Uani 1 1 d . . . . .
H7 H 0.5698 0.2353 0.2363 0.040 Uiso 1 1 calc R U . . .
N8 N 0.8560(8) 0.54643(10) 0.6477(4) 0.0298(7) Uani 1 1 d D . . . .
H8D H 1.033(7) 0.5354(10) 0.735(3) 0.036 Uiso 1 1 d D U . . .
H8A H 0.731(7) 0.5166(9) 0.598(4) 0.036 Uiso 1 1 d D U . . .
H8B H 0.706(7) 0.5692(10) 0.687(4) 0.036 Uiso 1 1 d D U . . .
H8C H 0.963(8) 0.5618(11) 0.554(3) 0.036 Uiso 1 1 d D U . . .
O1 O 0.4296(7) 0.45808(8) 0.4725(3) 0.0383(7) Uani 1 1 d . . . . .

loop_
_atom_site_aniso_label
_atom_site_aniso_U_11
_atom_site_aniso_U_22
_atom_site_aniso_U_33
_atom_site_aniso_U_23
_atom_site_aniso_U_13
_atom_site_aniso_U_12
C1 0.0254(17) 0.0222(19) 0.0258(16) -0.0006(14) 0.0021(14) 0.0012(14)
C2 0.0260(17) 0.0221(17) 0.0259(16) -0.0012(14) 0.0012(12) -0.0007(14)
C3 0.046(2) 0.028(2) 0.0257(18) -0.0043(15) 0.0092(16) 0.0012(16)
N1 0.0349(16) 0.0225(16) 0.0252(13) 0.0007(12) 0.0009(12) 0.0015(12)
N2 0.049(2) 0.0315(17) 0.0307(16) -0.0083(14) 0.0080(14) 0.0080(14)
N3 0.050(2) 0.042(2) 0.0316(17) 0.0004(15) 0.0086(14) 0.0068(15)
N4 0.0391(18) 0.0294(17) 0.0278(15) -0.0032(13) 0.0073(12) 0.0043(13)
N5 0.0468(19) 0.0258(15) 0.0282(16) -0.0021(13) 0.0111(12) 0.0016(14)
N6 0.0438(19) 0.0209(14) 0.0302(15) -0.0038(12) 0.0084(12) -0.0002(13)
N7 0.0423(19) 0.0241(15) 0.0327(17) -0.0084(13) 0.0037(13) 0.0040(14)
N8 0.0344(15) 0.0266(16) 0.0298(15) 0.0003(12) 0.0097(12) 0.0004(13)
O1 0.0554(16) 0.0236(12) 0.0353(14) 0.0024(11) 0.0042(11) -0.0065(11)

loop_
_atom_type_symbol
_atom_type_description
_atom_type_scat_dispersion_real
_atom_type_scat_dispersion_imag
_atom_type_scat_source
C C 0.0033 0.0016 'International Tables Vol C Tables 4.2.6.8 and 6.1.1.4'
H H 0.0000 0.0000 'International Tables Vol C Tables 4.2.6.8 and 6.1.1.4'
N N 0.0061 0.0033 'International Tables Vol C Tables 4.2.6.8 and 6.1.1.4'
O O 0.0106 0.0060 'International Tables Vol C Tables 4.2.6.8 and 6.1.1.4'

loop_
_geom_angle_atom_site_label_1
_geom_angle_atom_site_label_2
_geom_angle_atom_site_label_3
_geom_angle
_geom_angle_site_symmetry_1
_geom_angle_site_symmetry_3
_geom_angle_publ_flag
N1 C1 N4 108.5(3) . . ?
N1 C1 C2 126.7(3) . . ?
N4 C1 C2 124.8(3) . . ?
N6 C2 N5 115.0(3) . . ?
N6 C2 C1 120.5(3) . . ?
N5 C2 C1 124.5(3) . . ?
N7 C3 N5 110.6(3) . . ?
N7 C3 H3 124.7 . . ?
N5 C3 H3 124.7 . . ?
O1 N1 C1 130.4(3) . . ?
O1 N1 N2 121.4(3) . . ?
C1 N1 N2 108.2(3) . . ?
N3 N2 N1 106.5(3) . . ?
N2 N3 N4 111.0(3) . . ?
C1 N4 N3 105.8(3) . . ?
C3 N5 C2 102.0(3) . . ?
C2 N6 N7 101.5(3) . . ?
C3 N7 N6 110.9(3) . . ?
C3 N7 H7 124.5 . . ?
N6 N7 H7 124.5 . . ?
H8D N8 H8A 108.4(17) . . ?
H8D N8 H8B 113(2) . . ?
H8A N8 H8B 110(2) . . ?
H8D N8 H8C 109(2) . . ?
H8A N8 H8C 106.0(18) . . ?
H8B N8 H8C 110.1(17) . . ?

loop_
_geom_bond_atom_site_label_1
_geom_bond_atom_site_label_2
_geom_bond_distance
_geom_bond_site_symmetry_2
_geom_bond_publ_flag
C1 N1 1.335(4) . ?
C1 N4 1.338(4) . ?
C1 C2 1.453(4) . ?
C2 N6 1.314(4) . ?
C2 N5 1.360(4) . ?
C3 N7 1.305(4) . ?
C3 N5 1.322(4) . ?
C3 H3 0.9300 . ?
N1 O1 1.309(3) . ?
N1 N2 1.348(4) . ?
N2 N3 1.307(4) . ?
N3 N4 1.342(4) . ?
N6 N7 1.356(4) . ?
N7 H7 0.8600 . ?
N8 H8D 0.89(2) . ?
N8 H8A 0.92(2) . ?
N8 H8B 0.87(2) . ?
N8 H8C 0.92(2) . ?

loop_
_geom_torsion_atom_site_label_1
_geom_torsion_atom_site_label_2
_geom_torsion_atom_site_label_3
_geom_torsion_atom_site_label_4
_geom_torsion
_geom_torsion_site_symmetry_1
_geom_torsion_site_symmetry_2
_geom_torsion_site_symmetry_3
_geom_torsion_site_symmetry_4
_geom_torsion_publ_flag
N1 C1 C2 N6 171.9(3) . . . . ?
N4 C1 C2 N6 -6.7(5) . . . . ?
N1 C1 C2 N5 -8.0(5) . . . . ?
N4 C1 C2 N5 173.3(3) . . . . ?
N4 C1 N1 O1 -179.0(3) . . . . ?
C2 C1 N1 O1 2.2(5) . . . . ?
N4 C1 N1 N2 0.1(3) . . . . ?
C2 C1 N1 N2 -178.8(3) . . . . ?
O1 N1 N2 N3 179.3(3) . . . . ?
C1 N1 N2 N3 0.2(3) . . . . ?
N1 N2 N3 N4 -0.3(4) . . . . ?
N1 C1 N4 N3 -0.3(3) . . . . ?
C2 C1 N4 N3 178.6(3) . . . . ?
N2 N3 N4 C1 0.4(4) . . . . ?
N7 C3 N5 C2 0.5(4) . . . . ?
N6 C2 N5 C3 -0.6(4) . . . . ?
C1 C2 N5 C3 179.3(3) . . . . ?
N5 C2 N6 N7 0.5(4) . . . . ?
C1 C2 N6 N7 -179.5(3) . . . . ?
N5 C3 N7 N6 -0.2(4) . . . . ?
C2 N6 N7 C3 -0.1(4) . . . . ?
